data_7233059
loop_
_publ_author_name
'Seiler, Vanessa Kristina'
'Robeyns, Koen'
'Tumanov, Nikolay'
'Cin\<ci\'c, Dominik'
'Wouters, Johan'
'Champagne, Benoit'
'Leyssens, Tom'

_publ_section_title
;
 A coloring tool for spiropyrans: solid state metal--organic complexation
 versus salification
;
_journal_issue 33
_journal_name_full CrystEngComm
_journal_page_first 4925
_journal_paper_doi 10.1039/C9CE00805E
_journal_volume 21
_journal_year 2019
_chemical_formula_moiety '2(C22 H27 Cl2 N O3 Zn), H2 O'
_chemical_formula_sum 'C44 H56 Cl4 N2 O7 Zn2'
_chemical_formula_weight 997.44
_space_group_crystal_system monoclinic
_space_group_IT_number 9
_space_group_name_Hall 'C -2yc'
_space_group_name_H-M_alt 'C 1 c 1'
_symmetry_space_group_name_Hall 'C -2yc'
_symmetry_space_group_name_H-M 'C 1 c 1'
_atom_sites_solution_hydrogens mixed
_audit_creation_method SHELXL-2014/7
_audit_update_record
;
2019-05-21 deposited with the CCDC.    2019-07-09 downloaded from the CCDC.
;
_cell_angle_alpha 90
_cell_angle_beta 97.634(5)
_cell_angle_gamma 90
_cell_formula_units_Z 4
_cell_length_a 21.9384(11)
_cell_length_b 9.7692(4)
_cell_length_c 21.2029(10)
_cell_measurement_reflns_used 10419
_cell_measurement_temperature 150(2)
_cell_measurement_theta_max 25.5800
_cell_measurement_theta_min 2.9040
_cell_volume 4503.9(4)
_computing_cell_refinement
;
CrysAlisPro, Agilent Technologies,
Version 1.171.37.35 (release 13-08-2014 CrysAlis171 .NET)
(compiled Aug 13 2014,18:06:01)
;
_computing_data_collection MAR
_computing_data_reduction
;
CrysAlisPro, Agilent Technologies,
Version 1.171.37.35 (release 13-08-2014 CrysAlis171 .NET)
(compiled Aug 13 2014,18:06:01)
;
_computing_molecular_graphics 'MERCURY (Macrae et al., 2008)'
_computing_publication_material
;

'MERCURY (Macrae et al., 2008), Platon (Spek, 2009)'



;
_computing_structure_refinement 'SHELXL-2014/7 (Sheldrick, 2014)'
_computing_structure_solution 'SHELXT (Sheldrick, 2015)'
_diffrn_ambient_temperature 150(2)
_diffrn_measured_fraction_theta_full 0.998
_diffrn_measured_fraction_theta_max 0.998
_diffrn_measurement_device_type 'MAR345 image plate'
_diffrn_measurement_method '161 images, \D\F 2.0\% '
_diffrn_radiation_monochromator 'Xenocs Fox3D mirror'
_diffrn_radiation_type MoK\a
_diffrn_radiation_wavelength 0.71073
_diffrn_reflns_av_R_equivalents 0.0482
_diffrn_reflns_av_unetI/netI 0.0440
_diffrn_reflns_Laue_measured_fraction_full 0.998
_diffrn_reflns_Laue_measured_fraction_max 0.998
_diffrn_reflns_limit_h_max 26
_diffrn_reflns_limit_h_min -26
_diffrn_reflns_limit_k_max 11
_diffrn_reflns_limit_k_min -11
_diffrn_reflns_limit_l_max 25
_diffrn_reflns_limit_l_min -25
_diffrn_reflns_number 26965
_diffrn_reflns_point_group_measured_fraction_full 0.998
_diffrn_reflns_point_group_measured_fraction_max 0.998
_diffrn_reflns_theta_full 25.242
_diffrn_reflns_theta_max 25.670
_diffrn_reflns_theta_min 3.077
_diffrn_source 'Rigaku UltraX 18 rotating anode'
_exptl_absorpt_coefficient_mu 1.353
_exptl_absorpt_correction_T_max 1.00000
_exptl_absorpt_correction_T_min 0.71198
_exptl_absorpt_correction_type multi-scan
_exptl_absorpt_process_details
;
CrysAlisPro, Agilent Technologies,
Version 1.171.37.35 (release 13-08-2014 CrysAlis171 .NET)
(compiled Aug 13 2014,18:06:01)
Empirical absorption correction using spherical harmonics,
 implemented in SCALE3 ABSPACK scaling algorithm.
;
_exptl_crystal_colour red
_exptl_crystal_density_diffrn 1.471
_exptl_crystal_description plate
_exptl_crystal_F_000 2072
_exptl_crystal_recrystallization_method 'Re-crystallisation from solvent: ethanol'
_exptl_crystal_size_max 0.10
_exptl_crystal_size_mid 0.10
_exptl_crystal_size_min 0.05
_refine_diff_density_max 1.111
_refine_diff_density_min -0.339
_refine_diff_density_rms 0.075
_refine_ls_abs_structure_details
;
 Refined as an inversion twin.
;
_refine_ls_abs_structure_Flack 0.440(14)
_refine_ls_extinction_method none
_refine_ls_goodness_of_fit_ref 1.042
_refine_ls_hydrogen_treatment constr
_refine_ls_matrix_type full
_refine_ls_number_parameters 569
_refine_ls_number_reflns 8525
_refine_ls_number_restraints 5
_refine_ls_restrained_S_all 1.042
_refine_ls_R_factor_all 0.0448
_refine_ls_R_factor_gt 0.0389
_refine_ls_shift/su_max 0.001
_refine_ls_shift/su_mean 0.000
_refine_ls_structure_factor_coef Fsqd
_refine_ls_weighting_details 'w=1/[\s^2^(Fo^2^)+(0.0553P)^2^+3.1046P] where P=(Fo^2^+2Fc^2^)/3'
_refine_ls_weighting_scheme calc
_refine_ls_wR_factor_gt 0.0934
_refine_ls_wR_factor_ref 0.0972
_reflns_Friedel_coverage 0.999
_reflns_Friedel_fraction_full 0.998
_reflns_Friedel_fraction_max 0.998
_reflns_number_gt 7766
_reflns_number_total 8525
_reflns_threshold_expression 'I > 2\s(I)'
_cod_data_source_file c9ce00805e2.cif
_cod_data_source_block vs-spome-zncl2
_cod_depositor_comments 'Adding full bibliography for 7233050--7233066.cif.'
_cod_database_code 7233059
_shelx_shelxl_version_number 2014/7
_shelx_space_group_comment
;
The symmetry employed for this shelxl refinement is uniquely defined
by the following loop, which should always be used as a source of
symmetry information in preference to the above space-group names.
They are only intended as comments.
;

loop_
_space_group_symop_operation_xyz
'x, y, z'
'x, -y, z+1/2'
'x+1/2, y+1/2, z'
'x+1/2, -y+1/2, z+1/2'

loop_
_atom_site_label
_atom_site_type_symbol
_atom_site_fract_x
_atom_site_fract_y
_atom_site_fract_z
_atom_site_U_iso_or_equiv
_atom_site_adp_type
_atom_site_occupancy
_atom_site_site_symmetry_order
_atom_site_calc_flag
_atom_site_refinement_flags_posn
_atom_site_refinement_flags_adp
_atom_site_refinement_flags_occupancy
_atom_site_disorder_assembly
_atom_site_disorder_group
O1A O 0.89128(19) 0.7829(4) 0.60034(19) 0.0231(9) Uani 1 1 d . . . . .
C2A C 0.8579(3) 0.8121(6) 0.6441(3) 0.0195(12) Uani 1 1 d . . . . .
C3A C 0.8786(3) 0.7788(6) 0.7091(3) 0.0223(12) Uani 1 1 d . . . . .
C4A C 0.8445(3) 0.8107(7) 0.7577(3) 0.0235(14) Uani 1 1 d . . . . .
H4A H 0.8593 0.7873 0.8005 0.028 Uiso 1 1 calc R U . . .
C5A C 0.7883(3) 0.8773(6) 0.7430(3) 0.0265(13) Uani 1 1 d . . . . .
H5A H 0.7654 0.9025 0.7761 0.032 Uiso 1 1 calc R U . . .
C6A C 0.7661(3) 0.9064(6) 0.6821(3) 0.0235(13) Uani 1 1 d . . . . .
H6A H 0.7270 0.9491 0.6731 0.028 Uiso 1 1 calc R U . . .
C7A C 0.7994(3) 0.8751(6) 0.6310(3) 0.0187(12) Uani 1 1 d . . . . .
C8A C 0.7755(3) 0.8981(5) 0.5656(3) 0.0189(12) Uani 1 1 d . . . . .
H8A H 0.7986 0.8624 0.5345 0.023 Uiso 1 1 calc R U . . .
C9A C 0.7232(3) 0.9660(6) 0.5443(3) 0.0218(12) Uani 1 1 d . . . . .
H9A H 0.7007 1.0048 0.5751 0.026 Uiso 1 1 calc R U . . .
C10A C 0.6992(3) 0.9839(6) 0.4787(3) 0.0199(12) Uani 1 1 d . . . . .
C11A C 0.7212(3) 0.9187(6) 0.4205(3) 0.0199(12) Uani 1 1 d . . . . .
C12A C 0.7175(3) 0.7618(6) 0.4243(3) 0.0264(13) Uani 1 1 d . . . . .
H12A H 0.7255 0.7219 0.3838 0.040 Uiso 1 1 calc R U . . .
H12B H 0.6764 0.7350 0.4329 0.040 Uiso 1 1 calc R U . . .
H12C H 0.7483 0.7285 0.4586 0.040 Uiso 1 1 calc R U . . .
C13A C 0.7858(3) 0.9689(6) 0.4106(3) 0.0241(13) Uani 1 1 d . . . . .
H13A H 0.7976 0.9276 0.3719 0.036 Uiso 1 1 calc R U . . .
H13B H 0.8155 0.9424 0.4472 0.036 Uiso 1 1 calc R U . . .
H13C H 0.7854 1.0688 0.4063 0.036 Uiso 1 1 calc R U . . .
C14A C 0.6743(3) 0.9739(6) 0.3679(3) 0.0263(14) Uani 1 1 d . . . . .
C15A C 0.6646(3) 0.9500(8) 0.3037(3) 0.0309(16) Uani 1 1 d . . . . .
H15A H 0.6904 0.8886 0.2849 0.037 Uiso 1 1 calc R U . . .
C16A C 0.6175(3) 1.0151(8) 0.2670(3) 0.0395(17) Uani 1 1 d . . . . .
H16A H 0.6108 0.9985 0.2225 0.047 Uiso 1 1 calc R U . . .
C17A C 0.5789(4) 1.1058(8) 0.2939(4) 0.0409(19) Uani 1 1 d . . . . .
H17A H 0.5467 1.1513 0.2675 0.049 Uiso 1 1 calc R U . . .
C18A C 0.5874(3) 1.1289(7) 0.3580(3) 0.0306(15) Uani 1 1 d . . . . .
H18A H 0.5618 1.1909 0.3770 0.037 Uiso 1 1 calc R U . . .
C19A C 0.6342(3) 1.0595(6) 0.3943(3) 0.0262(14) Uani 1 1 d . . . . .
N20A N 0.6511(2) 1.0631(5) 0.4611(2) 0.0198(11) Uani 1 1 d . . . . .
C21A C 0.6138(3) 1.1348(7) 0.5034(3) 0.0304(14) Uani 1 1 d . . . . .
H21A H 0.6408 1.1872 0.5352 0.046 Uiso 1 1 calc R U . . .
H21B H 0.5905 1.0678 0.5250 0.046 Uiso 1 1 calc R U . . .
H21C H 0.5852 1.1972 0.4783 0.046 Uiso 1 1 calc R U . . .
O22A O 0.93474(19) 0.7150(5) 0.7171(2) 0.0255(9) Uani 1 1 d . . . . .
C23A C 0.9479(3) 0.6265(8) 0.7714(3) 0.0348(17) Uani 1 1 d . . . . .
H23A H 0.9859 0.5758 0.7684 0.052 Uiso 1 1 calc R U . . .
H23B H 0.9139 0.5619 0.7725 0.052 Uiso 1 1 calc R U . . .
H23C H 0.9528 0.6817 0.8104 0.052 Uiso 1 1 calc R U . . .
O1B O 0.62852(19) 0.4705(4) 0.47248(19) 0.0254(9) Uani 1 1 d . . . . .
C2B C 0.6603(3) 0.4466(5) 0.4262(3) 0.0209(12) Uani 1 1 d . . . . .
C3B C 0.6350(3) 0.4784(6) 0.3620(3) 0.0210(12) Uani 1 1 d . . . . .
C4B C 0.6672(3) 0.4564(7) 0.3127(3) 0.0260(15) Uani 1 1 d . . . . .
H4B H 0.6499 0.4800 0.2706 0.031 Uiso 1 1 calc R U . . .
C5B C 0.7271(3) 0.3978(6) 0.3243(3) 0.0280(14) Uani 1 1 d . . . . .
H5B H 0.7497 0.3829 0.2897 0.034 Uiso 1 1 calc R U . . .
C6B C 0.7523(3) 0.3627(6) 0.3846(3) 0.0243(13) Uani 1 1 d . . . . .
H6B H 0.7918 0.3214 0.3917 0.029 Uiso 1 1 calc R U . . .
C7B C 0.7194(3) 0.3881(6) 0.4359(3) 0.0181(13) Uani 1 1 d . . . . .
C8B C 0.7438(3) 0.3618(6) 0.5014(3) 0.0199(12) Uani 1 1 d . . . . .
H8B H 0.7203 0.3953 0.5326 0.024 Uiso 1 1 calc R U . . .
C9B C 0.7962(3) 0.2949(6) 0.5234(3) 0.0207(12) Uani 1 1 d . . . . .
H9B H 0.8206 0.2599 0.4932 0.025 Uiso 1 1 calc R U . . .
C10B C 0.8168(3) 0.2741(6) 0.5887(3) 0.0188(11) Uani 1 1 d . . . . .
C11B C 0.7918(3) 0.3392(7) 0.6455(3) 0.0215(14) Uani 1 1 d . . . . .
C12B C 0.7982(3) 0.4957(6) 0.6431(3) 0.0253(13) Uani 1 1 d . . . . .
H12D H 0.7858 0.5358 0.6818 0.038 Uiso 1 1 calc R U . . .
H12E H 0.7719 0.5314 0.6058 0.038 Uiso 1 1 calc R U . . .
H12F H 0.8412 0.5196 0.6402 0.038 Uiso 1 1 calc R U . . .
C13B C 0.7260(3) 0.2962(6) 0.6529(3) 0.0269(13) Uani 1 1 d . . . . .
H13D H 0.7157 0.3287 0.6940 0.040 Uiso 1 1 calc R U . . .
H13E H 0.7228 0.1961 0.6512 0.040 Uiso 1 1 calc R U . . .
H13F H 0.6974 0.3361 0.6184 0.040 Uiso 1 1 calc R U . . .
C14B C 0.8363(3) 0.2810(6) 0.7002(3) 0.0219(12) Uani 1 1 d . . . . .
C15B C 0.8392(3) 0.3008(7) 0.7651(3) 0.0253(15) Uani 1 1 d . . . . .
H15B H 0.8104 0.3575 0.7823 0.030 Uiso 1 1 calc R U . . .
C16B C 0.8862(3) 0.2341(7) 0.8042(3) 0.0342(15) Uani 1 1 d . . . . .
H16B H 0.8894 0.2454 0.8490 0.041 Uiso 1 1 calc R U . . .
C17B C 0.9284(3) 0.1518(8) 0.7789(3) 0.0341(15) Uani 1 1 d . . . . .
H17B H 0.9601 0.1084 0.8067 0.041 Uiso 1 1 calc R U . . .
C18B C 0.9251(3) 0.1318(7) 0.7139(3) 0.0299(14) Uani 1 1 d . . . . .
H18B H 0.9535 0.0750 0.6961 0.036 Uiso 1 1 calc R U . . .
C19B C 0.8785(3) 0.1983(6) 0.6770(3) 0.0220(13) Uani 1 1 d . . . . .
N20B N 0.8653(2) 0.1984(5) 0.6092(2) 0.0194(11) Uani 1 1 d . . . . .
C21B C 0.9047(3) 0.1252(6) 0.5701(3) 0.0242(13) Uani 1 1 d . . . . .
H21D H 0.9105 0.0308 0.5853 0.036 Uiso 1 1 calc R U . . .
H21E H 0.9447 0.1710 0.5730 0.036 Uiso 1 1 calc R U . . .
H21F H 0.8853 0.1249 0.5257 0.036 Uiso 1 1 calc R U . . .
O22B O 0.5777(2) 0.5325(5) 0.3571(2) 0.0333(11) Uani 1 1 d . . . . .
C23B C 0.5540(4) 0.5962(8) 0.2980(3) 0.0420(18) Uani 1 1 d . . . . .
H23D H 0.5121 0.6289 0.3002 0.063 Uiso 1 1 calc R U . . .
H23E H 0.5534 0.5295 0.2634 0.063 Uiso 1 1 calc R U . . .
H23F H 0.5802 0.6737 0.2900 0.063 Uiso 1 1 calc R U . . .
Zn1 Zn 0.96833(3) 0.68048(7) 0.61592(3) 0.02115(17) Uani 1 1 d . . . . .
Cl3 Cl 0.97293(8) 0.45601(15) 0.63210(8) 0.0331(4) Uani 1 1 d . . . . .
Cl4 Cl 1.05533(7) 0.80373(18) 0.64120(8) 0.0359(4) Uani 1 1 d . . . . .
Zn2 Zn 0.55210(3) 0.57109(6) 0.46423(3) 0.02368(17) Uani 1 1 d . . . . .
Cl5 Cl 0.54587(7) 0.79503(16) 0.44566(9) 0.0395(4) Uani 1 1 d . . . . .
Cl6 Cl 0.46462(8) 0.44696(17) 0.44033(7) 0.0322(4) Uani 1 1 d . . . . .
O1X O 0.9730(2) 0.6767(4) 0.5170(2) 0.0271(10) Uani 1 1 d . . . . .
H1X H 0.9656 0.7558 0.5023 0.041 Uiso 1 1 d R U . . .
C2X C 0.9411(4) 0.5772(7) 0.4743(4) 0.0379(18) Uani 1 1 d . . . . .
H21X H 0.9505 0.4840 0.4912 0.045 Uiso 1 1 calc R U . . .
H22X H 0.9559 0.5838 0.4323 0.045 Uiso 1 1 calc R U . . .
C3X C 0.8735(3) 0.5994(8) 0.4665(4) 0.0391(17) Uani 1 1 d . . . . .
H31X H 0.8536 0.5376 0.4337 0.059 Uiso 1 1 calc R U . . .
H32X H 0.8644 0.6945 0.4538 0.059 Uiso 1 1 calc R U . . .
H33X H 0.8580 0.5809 0.5069 0.059 Uiso 1 1 calc R U . . .
O1Y O 0.5508(10) 0.570(3) 0.5640(6) 0.028(3) Uani 0.799(17) 1 d D . P A 1
H1Y H 0.5604 0.4915 0.5779 0.042 Uiso 0.799(17) 1 d R U P A 1
C2Y C 0.5756(5) 0.6694(10) 0.6092(5) 0.041(3) Uani 0.799(17) 1 d D . P A 1
H21Y H 0.5572 0.6567 0.6491 0.049 Uiso 0.799(17) 1 calc R U P A 1
H22Y H 0.5643 0.7620 0.5926 0.049 Uiso 0.799(17) 1 calc R U P A 1
C3Y C 0.6433(5) 0.6599(11) 0.6236(6) 0.052(3) Uani 0.799(17) 1 d D . P A 1
H31Y H 0.6583 0.7301 0.6548 0.077 Uiso 0.799(17) 1 calc R U P A 1
H32Y H 0.6617 0.6742 0.5845 0.077 Uiso 0.799(17) 1 calc R U P A 1
H33Y H 0.6547 0.5691 0.6409 0.077 Uiso 0.799(17) 1 calc R U P A 1
O1Y' O 0.556(4) 0.587(11) 0.558(3) 0.028(3) Uani 0.201(17) 1 d D . P A 2
H1Y' H 0.5517 0.5123 0.5764 0.042 Uiso 0.201(17) 1 d R U P A 2
C2Y' C 0.6094(15) 0.655(4) 0.5872(13) 0.037(10) Uani 0.201(17) 1 d D . P A 2
H2Y' H 0.6154 0.7406 0.5638 0.044 Uiso 0.201(17) 1 calc R U P A 2
H3Y' H 0.6456 0.5958 0.5849 0.044 Uiso 0.201(17) 1 calc R U P A 2
C3Y' C 0.6048(14) 0.688(3) 0.6544(11) 0.026(9) Uani 0.201(17) 1 d D . P A 2
H4Y' H 0.5956 0.6041 0.6768 0.040 Uiso 0.201(17) 1 calc R U P A 2
H5Y' H 0.5719 0.7547 0.6564 0.040 Uiso 0.201(17) 1 calc R U P A 2
H6Y' H 0.6439 0.7261 0.6744 0.040 Uiso 0.201(17) 1 calc R U P A 2
O1Z O 0.3990(2) 0.7356(6) 0.4153(3) 0.0471(12) Uani 1 1 d G . . . .
H1Z H 0.4277 0.7900 0.4209 0.057 Uiso 1 1 d G U . . .
H2Z H 0.4156 0.6605 0.4143 0.057 Uiso 1 1 d G U . . .

loop_
_atom_site_aniso_label
_atom_site_aniso_U_11
_atom_site_aniso_U_22
_atom_site_aniso_U_33
_atom_site_aniso_U_23
_atom_site_aniso_U_13
_atom_site_aniso_U_12
O1A 0.026(2) 0.026(2) 0.019(2) -0.0007(17) 0.0083(17) 0.0069(18)
C2A 0.028(3) 0.013(3) 0.019(3) 0.002(2) 0.007(2) -0.004(2)
C3A 0.027(3) 0.018(3) 0.022(3) 0.000(2) 0.005(2) 0.002(2)
C4A 0.027(3) 0.025(3) 0.018(3) 0.003(2) 0.000(2) 0.001(2)
C5A 0.037(3) 0.024(3) 0.023(3) 0.002(2) 0.016(3) 0.007(3)
C6A 0.026(3) 0.023(3) 0.024(3) 0.002(2) 0.011(2) 0.001(2)
C7A 0.020(3) 0.016(3) 0.020(3) 0.003(2) 0.004(2) 0.000(2)
C8A 0.024(3) 0.018(3) 0.018(3) 0.000(2) 0.010(2) -0.003(2)
C9A 0.024(3) 0.020(3) 0.024(3) 0.000(2) 0.012(2) 0.004(2)
C10A 0.018(3) 0.017(3) 0.025(3) 0.000(2) 0.006(2) -0.004(2)
C11A 0.020(3) 0.018(3) 0.022(3) -0.005(2) 0.005(2) -0.002(2)
C12A 0.031(3) 0.022(3) 0.026(3) -0.005(3) 0.005(3) -0.002(3)
C13A 0.019(3) 0.031(3) 0.022(3) -0.002(2) 0.002(2) -0.001(2)
C14A 0.024(3) 0.026(3) 0.029(3) 0.005(3) 0.005(3) -0.009(3)
C15A 0.022(3) 0.040(4) 0.029(4) -0.006(3) -0.002(3) -0.009(3)
C16A 0.037(4) 0.051(4) 0.028(3) 0.007(3) -0.005(3) -0.019(3)
C17A 0.032(4) 0.038(4) 0.048(5) 0.017(3) -0.014(3) -0.008(3)
C18A 0.021(3) 0.023(3) 0.046(4) 0.008(3) -0.003(3) -0.003(2)
C19A 0.023(3) 0.021(3) 0.035(4) 0.003(3) 0.006(3) -0.009(2)
N20A 0.017(2) 0.016(3) 0.027(3) -0.0031(19) 0.004(2) 0.0032(18)
C21A 0.025(3) 0.028(4) 0.039(4) 0.001(3) 0.009(3) 0.005(3)
O22A 0.024(2) 0.029(2) 0.024(2) 0.0051(19) 0.0059(18) 0.0046(18)
C23A 0.038(4) 0.038(4) 0.027(4) 0.011(3) 0.002(3) 0.009(3)
O1B 0.029(2) 0.027(2) 0.021(2) 0.0046(18) 0.0076(18) 0.0101(18)
C2B 0.024(3) 0.013(3) 0.026(3) 0.000(2) 0.006(2) -0.001(2)
C3B 0.025(3) 0.015(3) 0.023(3) 0.000(2) 0.004(2) 0.000(2)
C4B 0.027(3) 0.030(3) 0.020(3) 0.001(3) 0.002(3) 0.001(3)
C5B 0.040(4) 0.026(3) 0.020(3) -0.003(2) 0.014(3) -0.002(3)
C6B 0.030(3) 0.022(3) 0.023(3) -0.001(2) 0.010(2) 0.000(2)
C7B 0.021(3) 0.014(3) 0.020(3) -0.001(2) 0.006(2) -0.002(2)
C8B 0.024(3) 0.016(3) 0.022(3) -0.001(2) 0.010(2) 0.002(2)
C9B 0.023(3) 0.021(3) 0.018(3) -0.002(2) 0.004(2) -0.004(2)
C10B 0.020(3) 0.014(3) 0.024(3) 0.002(2) 0.007(2) -0.003(2)
C11B 0.027(3) 0.019(3) 0.019(3) -0.004(2) 0.003(2) -0.004(2)
C12B 0.033(3) 0.018(3) 0.027(3) -0.002(2) 0.009(3) -0.002(2)
C13B 0.026(3) 0.026(3) 0.031(3) 0.000(3) 0.011(2) -0.003(2)
C14B 0.029(3) 0.019(3) 0.018(3) 0.003(2) 0.004(2) -0.007(2)
C15B 0.029(4) 0.028(3) 0.020(3) 0.001(3) 0.009(3) -0.002(3)
C16B 0.044(4) 0.040(4) 0.018(3) 0.002(3) 0.003(3) -0.008(3)
C17B 0.039(4) 0.037(4) 0.025(3) 0.008(3) 0.000(3) -0.001(3)
C18B 0.029(3) 0.035(4) 0.024(3) 0.005(3) -0.001(3) -0.001(3)
C19B 0.028(3) 0.016(3) 0.023(3) -0.001(2) 0.005(2) -0.004(2)
N20B 0.023(3) 0.019(3) 0.016(2) 0.0006(19) 0.003(2) -0.0008(19)
C21B 0.023(3) 0.024(3) 0.026(3) -0.001(3) 0.005(2) 0.007(2)
O22B 0.030(2) 0.043(3) 0.026(2) 0.011(2) 0.0017(19) 0.015(2)
C23B 0.036(4) 0.052(4) 0.036(4) 0.018(3) -0.003(3) 0.007(3)
Zn1 0.0199(3) 0.0201(4) 0.0242(3) -0.0008(3) 0.0055(3) 0.0000(3)
Cl3 0.0405(9) 0.0195(8) 0.0392(9) 0.0017(6) 0.0050(7) 0.0014(6)
Cl4 0.0330(8) 0.0462(10) 0.0289(8) -0.0027(7) 0.0054(6) -0.0176(8)
Zn2 0.0218(4) 0.0189(4) 0.0313(4) -0.0005(3) 0.0071(3) 0.0014(3)
Cl5 0.0320(9) 0.0194(8) 0.0677(12) 0.0048(8) 0.0092(8) 0.0002(6)
Cl6 0.0370(8) 0.0327(8) 0.0268(8) -0.0020(7) 0.0036(6) -0.0143(7)
O1X 0.025(2) 0.033(3) 0.024(2) -0.0041(17) 0.0072(18) 0.0022(17)
C2X 0.050(5) 0.031(4) 0.031(4) -0.013(3) 0.002(3) 0.007(3)
C3X 0.039(4) 0.041(4) 0.038(4) 0.000(3) 0.005(3) -0.014(3)
O1Y 0.029(4) 0.029(7) 0.026(4) -0.008(4) 0.004(3) 0.002(3)
C2Y 0.041(6) 0.040(6) 0.039(6) -0.019(4) 0.003(5) 0.004(4)
C3Y 0.050(7) 0.045(6) 0.056(7) -0.009(5) -0.007(6) -0.008(5)
O1Y' 0.029(4) 0.029(7) 0.026(4) -0.008(4) 0.004(3) 0.002(3)
C2Y' 0.021(18) 0.06(2) 0.04(2) -0.021(17) 0.020(17) -0.009(15)
C3Y' 0.028(17) 0.033(17) 0.016(16) -0.011(12) -0.004(13) -0.009(13)
O1Z 0.037(3) 0.060(3) 0.044(3) 0.000(3) 0.005(2) 0.007(2)

loop_
_atom_type_symbol
_atom_type_description
_atom_type_scat_dispersion_real
_atom_type_scat_dispersion_imag
_atom_type_scat_source
C C 0.0033 0.0016 'International Tables Vol C Tables 4.2.6.8 and 6.1.1.4'
H H 0.0000 0.0000 'International Tables Vol C Tables 4.2.6.8 and 6.1.1.4'
N N 0.0061 0.0033 'International Tables Vol C Tables 4.2.6.8 and 6.1.1.4'
O O 0.0106 0.0060 'International Tables Vol C Tables 4.2.6.8 and 6.1.1.4'
Cl Cl 0.1484 0.1585 'International Tables Vol C Tables 4.2.6.8 and 6.1.1.4'
Zn Zn 0.2839 1.4301 'International Tables Vol C Tables 4.2.6.8 and 6.1.1.4'

loop_
_geom_angle_atom_site_label_1
_geom_angle_atom_site_label_2
_geom_angle_atom_site_label_3
_geom_angle
C2A O1A Zn1 123.6(4)
O1A C2A C7A 122.8(5)
O1A C2A C3A 120.4(5)
C7A C2A C3A 116.8(5)
O22A C3A C4A 125.1(5)
O22A C3A C2A 112.8(5)
C4A C3A C2A 122.1(6)
C3A C4A C5A 119.2(6)
C3A C4A H4A 120.4
C5A C4A H4A 120.4
C6A C5A C4A 120.6(6)
C6A C5A H5A 119.7
C4A C5A H5A 119.7
C5A C6A C7A 122.0(6)
C5A C6A H6A 119.0
C7A C6A H6A 119.0
C2A C7A C6A 119.2(5)
C2A C7A C8A 117.6(5)
C6A C7A C8A 123.1(5)
C9A C8A C7A 125.9(5)
C9A C8A H8A 117.0
C7A C8A H8A 117.0
C8A C9A C10A 124.9(5)
C8A C9A H9A 117.5
C10A C9A H9A 117.5
N20A C10A C9A 121.5(5)
N20A C10A C11A 110.1(5)
C9A C10A C11A 128.4(5)
C14A C11A C10A 100.9(5)
C14A C11A C12A 111.0(5)
C10A C11A C12A 110.4(5)
C14A C11A C13A 109.5(5)
C10A C11A C13A 111.9(5)
C12A C11A C13A 112.4(5)
C11A C12A H12A 109.5
C11A C12A H12B 109.5
H12A C12A H12B 109.5
C11A C12A H12C 109.5
H12A C12A H12C 109.5
H12B C12A H12C 109.5
C11A C13A H13A 109.5
C11A C13A H13B 109.5
H13A C13A H13B 109.5
C11A C13A H13C 109.5
H13A C13A H13C 109.5
H13B C13A H13C 109.5
C15A C14A C19A 118.8(6)
C15A C14A C11A 132.2(6)
C19A C14A C11A 108.9(6)
C16A C15A C14A 119.6(7)
C16A C15A H15A 120.2
C14A C15A H15A 120.2
C15A C16A C17A 121.1(7)
C15A C16A H16A 119.5
C17A C16A H16A 119.5
C18A C17A C16A 120.0(7)
C18A C17A H17A 120.0
C16A C17A H17A 120.0
C17A C18A C19A 117.8(7)
C17A C18A H18A 121.1
C19A C18A H18A 121.1
C18A C19A C14A 122.6(7)
C18A C19A N20A 128.5(6)
C14A C19A N20A 108.9(6)
C10A N20A C19A 111.1(5)
C10A N20A C21A 126.6(5)
C19A N20A C21A 121.9(5)
N20A C21A H21A 109.5
N20A C21A H21B 109.5
H21A C21A H21B 109.5
N20A C21A H21C 109.5
H21A C21A H21C 109.5
H21B C21A H21C 109.5
C3A O22A C23A 117.0(5)
C3A O22A Zn1 109.5(3)
C23A O22A Zn1 125.7(4)
O22A C23A H23A 109.5
O22A C23A H23B 109.5
H23A C23A H23B 109.5
O22A C23A H23C 109.5
H23A C23A H23C 109.5
H23B C23A H23C 109.5
C2B O1B Zn2 124.7(4)
O1B C2B C7B 122.7(5)
O1B C2B C3B 120.0(5)
C7B C2B C3B 117.4(5)
C4B C3B O22B 125.1(6)
C4B C3B C2B 121.5(6)
O22B C3B C2B 113.4(5)
C3B C4B C5B 119.7(6)
C3B C4B H4B 120.2
C5B C4B H4B 120.2
C6B C5B C4B 120.7(6)
C6B C5B H5B 119.6
C4B C5B H5B 119.6
C5B C6B C7B 119.6(6)
C5B C6B H6B 120.2
C7B C6B H6B 120.2
C6B C7B C2B 121.1(6)
C6B C7B C8B 123.4(6)
C2B C7B C8B 115.5(5)
C9B C8B C7B 127.5(6)
C9B C8B H8B 116.3
C7B C8B H8B 116.3
C8B C9B C10B 123.7(5)
C8B C9B H9B 118.1
C10B C9B H9B 118.1
N20B C10B C9B 122.9(5)
N20B C10B C11B 109.3(5)
C9B C10B C11B 127.6(5)
C14B C11B C10B 100.6(5)
C14B C11B C13B 109.7(5)
C10B C11B C13B 114.2(5)
C14B C11B C12B 110.1(5)
C10B C11B C12B 110.1(5)
C13B C11B C12B 111.7(5)
C11B C12B H12D 109.5
C11B C12B H12E 109.5
H12D C12B H12E 109.5
C11B C12B H12F 109.5
H12D C12B H12F 109.5
H12E C12B H12F 109.5
C11B C13B H13D 109.5
C11B C13B H13E 109.5
H13D C13B H13E 109.5
C11B C13B H13F 109.5
H13D C13B H13F 109.5
H13E C13B H13F 109.5
C19B C14B C15B 119.7(6)
C19B C14B C11B 110.0(5)
C15B C14B C11B 130.3(6)
C14B C15B C16B 117.4(6)
C14B C15B H15B 121.3
C16B C15B H15B 121.3
C17B C16B C15B 121.2(6)
C17B C16B H16B 119.4
C15B C16B H16B 119.4
C18B C17B C16B 121.2(6)
C18B C17B H17B 119.4
C16B C17B H17B 119.4
C19B C18B C17B 116.1(6)
C19B C18B H18B 122.0
C17B C18B H18B 122.0
C18B C19B C14B 124.4(6)
C18B C19B N20B 127.9(6)
C14B C19B N20B 107.7(5)
C10B N20B C19B 112.3(5)
C10B N20B C21B 126.7(5)
C19B N20B C21B 121.0(5)
N20B C21B H21D 109.5
N20B C21B H21E 109.5
H21D C21B H21E 109.5
N20B C21B H21F 109.5
H21D C21B H21F 109.5
H21E C21B H21F 109.5
C3B O22B C23B 117.5(5)
C3B O22B Zn2 108.3(3)
C23B O22B Zn2 130.2(4)
O22B C23B H23D 109.5
O22B C23B H23E 109.5
H23D C23B H23E 109.5
O22B C23B H23F 109.5
H23D C23B H23F 109.5
H23E C23B H23F 109.5
O1A Zn1 O1X 89.75(17)
O1A Zn1 Cl3 123.53(13)
O1X Zn1 Cl3 97.42(13)
O1A Zn1 Cl4 116.85(13)
O1X Zn1 Cl4 95.40(13)
Cl3 Zn1 Cl4 118.03(7)
O1A Zn1 O22A 73.48(15)
O1X Zn1 O22A 163.16(16)
Cl3 Zn1 O22A 90.78(12)
Cl4 Zn1 O22A 93.65(11)
O1B Zn2 O1Y' 92(4)
O1B Zn2 O1Y 91.9(8)
O1B Zn2 Cl5 123.30(14)
O1Y' Zn2 Cl5 95(3)
O1Y Zn2 Cl5 99.9(7)
O1B Zn2 Cl6 116.51(14)
O1Y' Zn2 Cl6 100.7(15)
O1Y Zn2 Cl6 95.6(3)
Cl5 Zn2 Cl6 117.12(7)
O1B Zn2 O22B 72.65(16)
O1Y' Zn2 O22B 164(3)
O1Y Zn2 O22B 164.5(8)
Cl5 Zn2 O22B 90.19(13)
Cl6 Zn2 O22B 90.10(13)
C2X O1X Zn1 123.4(4)
C2X O1X H1X 109.5
Zn1 O1X H1X 108.7
O1X C2X C3X 111.3(6)
O1X C2X H21X 109.4
C3X C2X H21X 109.4
O1X C2X H22X 109.4
C3X C2X H22X 109.4
H21X C2X H22X 108.0
C2X C3X H31X 109.5
C2X C3X H32X 109.5
H31X C3X H32X 109.5
C2X C3X H33X 109.5
H31X C3X H33X 109.5
H32X C3X H33X 109.5
C2Y O1Y Zn2 128.1(11)
C2Y O1Y H1Y 109.5
Zn2 O1Y H1Y 108.5
O1Y C2Y C3Y 112.3(15)
O1Y C2Y H21Y 109.1
C3Y C2Y H21Y 109.1
O1Y C2Y H22Y 109.1
C3Y C2Y H22Y 109.1
H21Y C2Y H22Y 107.9
C2Y C3Y H31Y 109.5
C2Y C3Y H32Y 109.5
H31Y C3Y H32Y 109.5
C2Y C3Y H33Y 109.5
H31Y C3Y H33Y 109.5
H32Y C3Y H33Y 109.5
C2Y' O1Y' Zn2 113(4)
C2Y' O1Y' H1Y' 109.5
Zn2 O1Y' H1Y' 113.8
O1Y' C2Y' C3Y' 111(3)
O1Y' C2Y' H2Y' 109.4
C3Y' C2Y' H2Y' 109.4
O1Y' C2Y' H3Y' 109.4
C3Y' C2Y' H3Y' 109.4
H2Y' C2Y' H3Y' 108.0
C2Y' C3Y' H4Y' 109.5
C2Y' C3Y' H5Y' 109.5
H4Y' C3Y' H5Y' 109.5
C2Y' C3Y' H6Y' 109.5
H4Y' C3Y' H6Y' 109.5
H5Y' C3Y' H6Y' 109.5
H1Z O1Z H2Z 104.5

loop_
_geom_bond_atom_site_label_1
_geom_bond_atom_site_label_2
_geom_bond_distance
O1A C2A 1.288(7)
O1A Zn1 1.954(4)
C2A C7A 1.417(8)
C2A C3A 1.429(8)
C3A O22A 1.372(7)
C3A C4A 1.387(9)
C4A C5A 1.392(9)
C4A H4A 0.9500
C5A C6A 1.348(9)
C5A H5A 0.9500
C6A C7A 1.418(8)
C6A H6A 0.9500
C7A C8A 1.432(8)
C8A C9A 1.351(8)
C8A H8A 0.9500
C9A C10A 1.431(8)
C9A H9A 0.9500
C10A N20A 1.321(8)
C10A C11A 1.524(8)
C11A C14A 1.514(9)
C11A C12A 1.537(8)
C11A C13A 1.540(8)
C12A H12A 0.9800
C12A H12B 0.9800
C12A H12C 0.9800
C13A H13A 0.9800
C13A H13B 0.9800
C13A H13C 0.9800
C14A C15A 1.369(9)
C14A C19A 1.384(9)
C15A C16A 1.365(10)
C15A H15A 0.9500
C16A C17A 1.398(12)
C16A H16A 0.9500
C17A C18A 1.368(11)
C17A H17A 0.9500
C18A C19A 1.377(9)
C18A H18A 0.9500
C19A N20A 1.417(9)
N20A C21A 1.471(8)
C21A H21A 0.9800
C21A H21B 0.9800
C21A H21C 0.9800
O22A C23A 1.439(8)
O22A Zn1 2.382(4)
C23A H23A 0.9800
C23A H23B 0.9800
C23A H23C 0.9800
O1B C2B 1.298(7)
O1B Zn2 1.931(4)
C2B C7B 1.407(8)
C2B C3B 1.433(8)
C3B C4B 1.355(9)
C3B O22B 1.355(7)
C4B C5B 1.424(10)
C4B H4B 0.9500
C5B C6B 1.369(9)
C5B H5B 0.9500
C6B C7B 1.405(8)
C6B H6B 0.9500
C7B C8B 1.444(8)
C8B C9B 1.349(8)
C8B H8B 0.9500
C9B C10B 1.413(8)
C9B H9B 0.9500
C10B N20B 1.321(8)
C10B C11B 1.527(8)
C11B C14B 1.524(8)
C11B C13B 1.531(9)
C11B C12B 1.537(9)
C12B H12D 0.9800
C12B H12E 0.9800
C12B H12F 0.9800
C13B H13D 0.9800
C13B H13E 0.9800
C13B H13F 0.9800
C14B C19B 1.370(9)
C14B C15B 1.381(9)
C15B C16B 1.396(10)
C15B H15B 0.9500
C16B C17B 1.386(10)
C16B H16B 0.9500
C17B C18B 1.384(9)
C17B H17B 0.9500
C18B C19B 1.366(9)
C18B H18B 0.9500
C19B N20B 1.427(8)
N20B C21B 1.462(8)
C21B H21D 0.9800
C21B H21E 0.9800
C21B H21F 0.9800
O22B C23B 1.433(8)
O22B Zn2 2.441(5)
C23B H23D 0.9800
C23B H23E 0.9800
C23B H23F 0.9800
Zn1 O1X 2.113(4)
Zn1 Cl3 2.2198(17)
Zn1 Cl4 2.2602(16)
Zn2 O1Y' 1.98(6)
Zn2 O1Y 2.120(14)
Zn2 Cl5 2.2239(17)
Zn2 Cl6 2.2699(16)
O1X C2X 1.444(8)
O1X H1X 0.8400
C2X C3X 1.487(11)
C2X H21X 0.9900
C2X H22X 0.9900
C3X H31X 0.9800
C3X H32X 0.9800
C3X H33X 0.9800
O1Y C2Y 1.420(15)
O1Y H1Y 0.8400
C2Y C3Y 1.479(14)
C2Y H21Y 0.9900
C2Y H22Y 0.9900
C3Y H31Y 0.9800
C3Y H32Y 0.9800
C3Y H33Y 0.9800
O1Y' C2Y' 1.42(2)
O1Y' H1Y' 0.8400
C2Y' C3Y' 1.476(18)
C2Y' H2Y' 0.9900
C2Y' H3Y' 0.9900
C3Y' H4Y' 0.9800
C3Y' H5Y' 0.9800
C3Y' H6Y' 0.9800
O1Z H1Z 0.8200
O1Z H2Z 0.8200

loop_
_geom_torsion_atom_site_label_1
_geom_torsion_atom_site_label_2
_geom_torsion_atom_site_label_3
_geom_torsion_atom_site_label_4
_geom_torsion
Zn1 O1A C2A C7A -173.9(4)
Zn1 O1A C2A C3A 4.8(7)
O1A C2A C3A O22A -0.4(8)
C7A C2A C3A O22A 178.3(5)
O1A C2A C3A C4A 178.9(6)
C7A C2A C3A C4A -2.3(9)
O22A C3A C4A C5A 179.2(6)
C2A C3A C4A C5A 0.0(10)
C3A C4A C5A C6A 2.3(10)
C4A C5A C6A C7A -2.1(10)
O1A C2A C7A C6A -178.8(5)
C3A C2A C7A C6A 2.5(8)
O1A C2A C7A C8A 4.2(8)
C3A C2A C7A C8A -174.5(5)
C5A C6A C7A C2A -0.4(9)
C5A C6A C7A C8A 176.5(6)
C2A C7A C8A C9A -174.5(6)
C6A C7A C8A C9A 8.6(9)
C7A C8A C9A C10A -177.9(5)
C8A C9A C10A N20A -173.1(5)
C8A C9A C10A C11A 8.3(10)
N20A C10A C11A C14A -1.9(6)
C9A C10A C11A C14A 176.8(6)
N20A C10A C11A C12A -119.4(5)
C9A C10A C11A C12A 59.3(7)
N20A C10A C11A C13A 114.5(5)
C9A C10A C11A C13A -66.8(8)
C10A C11A C14A C15A -175.6(7)
C12A C11A C14A C15A -58.5(9)
C13A C11A C14A C15A 66.2(9)
C10A C11A C14A C19A 1.6(6)
C12A C11A C14A C19A 118.6(5)
C13A C11A C14A C19A -116.6(5)
C19A C14A C15A C16A 2.7(10)
C11A C14A C15A C16A 179.6(6)
C14A C15A C16A C17A -0.1(11)
C15A C16A C17A C18A -1.0(11)
C16A C17A C18A C19A -0.6(10)
C17A C18A C19A C14A 3.4(10)
C17A C18A C19A N20A -178.2(6)
C15A C14A C19A C18A -4.5(9)
C11A C14A C19A C18A 177.9(6)
C15A C14A C19A N20A 176.8(6)
C11A C14A C19A N20A -0.8(6)
C9A C10A N20A C19A -177.2(5)
C11A C10A N20A C19A 1.6(6)
C9A C10A N20A C21A -4.1(9)
C11A C10A N20A C21A 174.7(5)
C18A C19A N20A C10A -179.1(6)
C14A C19A N20A C10A -0.5(7)
C18A C19A N20A C21A 7.3(10)
C14A C19A N20A C21A -174.1(5)
C4A C3A O22A C23A 26.9(9)
C2A C3A O22A C23A -153.8(5)
C4A C3A O22A Zn1 177.8(5)
C2A C3A O22A Zn1 -2.9(6)
Zn2 O1B C2B C7B 171.7(4)
Zn2 O1B C2B C3B -9.1(7)
O1B C2B C3B C4B 179.2(6)
C7B C2B C3B C4B -1.6(9)
O1B C2B C3B O22B -0.1(8)
C7B C2B C3B O22B 179.1(5)
O22B C3B C4B C5B -179.5(6)
C2B C3B C4B C5B 1.3(10)
C3B C4B C5B C6B 0.4(10)
C4B C5B C6B C7B -1.7(10)
C5B C6B C7B C2B 1.3(9)
C5B C6B C7B C8B -176.3(6)
O1B C2B C7B C6B 179.5(5)
C3B C2B C7B C6B 0.3(9)
O1B C2B C7B C8B -2.7(9)
C3B C2B C7B C8B 178.1(5)
C6B C7B C8B C9B -9.2(10)
C2B C7B C8B C9B 173.0(6)
C7B C8B C9B C10B 179.8(6)
C8B C9B C10B N20B 173.9(5)
C8B C9B C10B C11B -10.6(9)
N20B C10B C11B C14B -0.7(6)
C9B C10B C11B C14B -176.6(5)
N20B C10B C11B C13B -118.0(6)
C9B C10B C11B C13B 66.0(8)
N20B C10B C11B C12B 115.4(6)
C9B C10B C11B C12B -60.5(8)
C10B C11B C14B C19B 0.1(6)
C13B C11B C14B C19B 120.7(6)
C12B C11B C14B C19B -116.1(6)
C10B C11B C14B C15B 179.6(6)
C13B C11B C14B C15B -59.8(8)
C12B C11B C14B C15B 63.4(9)
C19B C14B C15B C16B 0.1(9)
C11B C14B C15B C16B -179.3(6)
C14B C15B C16B C17B 0.2(10)
C15B C16B C17B C18B -0.6(11)
C16B C17B C18B C19B 0.5(10)
C17B C18B C19B C14B -0.1(10)
C17B C18B C19B N20B 178.5(6)
C15B C14B C19B C18B -0.2(10)
C11B C14B C19B C18B 179.4(6)
C15B C14B C19B N20B -179.0(6)
C11B C14B C19B N20B 0.5(6)
C9B C10B N20B C19B 177.3(5)
C11B C10B N20B C19B 1.1(7)
C9B C10B N20B C21B -0.1(9)
C11B C10B N20B C21B -176.3(5)
C18B C19B N20B C10B -179.8(6)
C14B C19B N20B C10B -1.1(7)
C18B C19B N20B C21B -2.2(9)
C14B C19B N20B C21B 176.5(5)
C4B C3B O22B C23B -13.1(9)
C2B C3B O22B C23B 166.1(6)
C4B C3B O22B Zn2 -172.9(5)
C2B C3B O22B Zn2 6.3(6)
Zn1 O1X C2X C3X 69.6(7)
Zn2 O1Y C2Y C3Y -76(2)
Zn2 O1Y' C2Y' C3Y' 169(5)
